data_7023269
loop_
_publ_author_name
'Weber, Lothar'
'Kahlert, Jan'
'Brockhinke, Regina'
'B\"ohling, Lena'
'Halama, Johannes'
'Brockhinke, Andreas'
'Stammler, Hans-Georg'
'Neumann, Beate'
'Nervi, Carlo'
'Harder, Rachel A.'
'Fox, Mark A.'

_publ_section_title
;
 C,C'-bis(benzodiazaborolyl)dicarba-closo-dodecaboranes: synthesis,
 structures, photophysics and electrochemistry.
;
_journal_issue 30
_journal_name_full 'Dalton transactions (Cambridge, England : 2003)'
_journal_page_first 10982
_journal_page_last 10996
_journal_paper_doi 10.1039/c3dt51125a
_journal_volume 42
_journal_year 2013
_chemical_formula_moiety 'C38 H38 B12 N4'
_chemical_formula_sum 'C38 H38 B12 N4'
_chemical_formula_weight 680.44
_chemical_name_systematic ?
_space_group_IT_number 15
_symmetry_cell_setting monoclinic
_symmetry_space_group_name_Hall '-C 2yc'
_symmetry_space_group_name_H-M 'C 1 2/c 1'
_atom_sites_solution_hydrogens geom
_atom_sites_solution_primary direct
_atom_sites_solution_secondary difmap
_audit_creation_method SHELXL-97
_cell_angle_alpha 90.00
_cell_angle_beta 100.629(3)
_cell_angle_gamma 90.00
_cell_formula_units_Z 4
_cell_length_a 17.0270(8)
_cell_length_b 11.1965(6)
_cell_length_c 19.2084(10)
_cell_measurement_reflns_used 6644
_cell_measurement_temperature 100(2)
_cell_measurement_theta_max 25.028
_cell_measurement_theta_min 2.910
_cell_volume 3599.1(3)
_computing_cell_refinement 'HKL Scalepack (Otwinowski & Minor 1997)'
_computing_data_collection 'Collect, Bruker AXS, 2004'
_computing_data_reduction 'Denzo and Scalepack (Otwinowski & Minor, 1997)'
_computing_molecular_graphics 'SHELXTL-PLUS (1990)'
_computing_publication_material 'SHELXL-97 (Sheldrick, 1997)'
_computing_structure_refinement 'SHELXL-97 (Sheldrick, 1997)'
_computing_structure_solution 'SHELXS-97 (Sheldrick, 1990)'
_diffrn_ambient_temperature 100(2)
_diffrn_measured_fraction_theta_full 0.998
_diffrn_measured_fraction_theta_max 0.998
_diffrn_measurement_device_type KappaCCD
_diffrn_measurement_method CCD
_diffrn_radiation_monochromator graphite
_diffrn_radiation_source 'fine-focus sealed tube'
_diffrn_radiation_type MoK\a
_diffrn_radiation_wavelength 0.71073
_diffrn_reflns_av_R_equivalents 0.049
_diffrn_reflns_av_sigmaI/netI 0.0535
_diffrn_reflns_limit_h_max 20
_diffrn_reflns_limit_h_min -20
_diffrn_reflns_limit_k_max 13
_diffrn_reflns_limit_k_min -13
_diffrn_reflns_limit_l_max 22
_diffrn_reflns_limit_l_min -22
_diffrn_reflns_number 11323
_diffrn_reflns_theta_full 24.99
_diffrn_reflns_theta_max 24.99
_diffrn_reflns_theta_min 2.91
_exptl_absorpt_coefficient_mu 0.069
_exptl_absorpt_correction_T_max 0.9932
_exptl_absorpt_correction_T_min 0.9877
_exptl_absorpt_correction_type multi-scan
_exptl_absorpt_process_details 'Denzo and Scalepack (Otwinowski & Minor, 1997)'
_exptl_crystal_colour Colourless
_exptl_crystal_density_diffrn 1.256
_exptl_crystal_density_method 'not measured'
_exptl_crystal_description fragment
_exptl_crystal_F_000 1416
_exptl_crystal_size_max 0.18
_exptl_crystal_size_mid 0.12
_exptl_crystal_size_min 0.10
_refine_diff_density_max 0.209
_refine_diff_density_min -0.189
_refine_diff_density_rms 0.038
_refine_ls_extinction_coef 0.0052(5)
_refine_ls_extinction_expression Fc^*^=kFc[1+0.001xFc^2^\l^3^/sin(2\q)]^-1/4^
_refine_ls_extinction_method SHELXL
_refine_ls_goodness_of_fit_ref 1.025
_refine_ls_hydrogen_treatment mixed
_refine_ls_matrix_type full
_refine_ls_number_parameters 238
_refine_ls_number_reflns 3164
_refine_ls_number_restraints 1
_refine_ls_restrained_S_all 1.025
_refine_ls_R_factor_all 0.0777
_refine_ls_R_factor_gt 0.0499
_refine_ls_shift/su_max 0.000
_refine_ls_shift/su_mean 0.000
_refine_ls_structure_factor_coef Fsqd
_refine_ls_weighting_details 'calc w=1/[\s^2^(Fo^2^)+(0.0495P)^2^+2.3146P] where P=(Fo^2^+2Fc^2^)/3'
_refine_ls_weighting_scheme calc
_refine_ls_wR_factor_gt 0.1110
_refine_ls_wR_factor_ref 0.1248
_reflns_number_gt 2252
_reflns_number_total 3164
_reflns_threshold_expression >2sigma(I)
_cod_data_source_file c3dt51125a.txt
_cod_data_source_block compound19
_cod_depositor_comments
;
The following automatic conversions were performed:

'_symmetry_cell_setting' value 'Monoclinic' changed to 'monoclinic'
according to /home/saulius/struct/CIF-dictionaries/cif_core.dic
dictionary named 'cif_core.dic' version 2.4.2 from 2011-04-26.

Automatic conversion script
Id: cif_fix_values 1891 2012-01-12 08:04:46Z andrius 
;
_cod_original_sg_symbol_H-M 'C 2/c'
_cod_database_code 7023269

loop_
_symmetry_equiv_pos_as_xyz
'x, y, z'
'-x, y, -z+1/2'
'x+1/2, y+1/2, z'
'-x+1/2, y+1/2, -z+1/2'
'-x, -y, -z'
'x, -y, z-1/2'
'-x+1/2, -y+1/2, -z'
'x+1/2, -y+1/2, z-1/2'

loop_
_atom_site_label
_atom_site_type_symbol
_atom_site_fract_x
_atom_site_fract_y
_atom_site_fract_z
_atom_site_U_iso_or_equiv
_atom_site_adp_type
_atom_site_occupancy
_atom_site_symmetry_multiplicity
_atom_site_calc_flag
_atom_site_refinement_flags
_atom_site_disorder_assembly
_atom_site_disorder_group
N1 N 0.14045(9) 0.49858(14) 0.16019(8) 0.0326(4) Uani 1 1 d . . .
N2 N 0.09218(9) 0.63149(14) 0.07138(8) 0.0308(4) Uani 1 1 d . . .
C1 C 0.17948(11) 0.4782(2) 0.10288(10) 0.0376(5) Uani 1 1 d . A .
C2 C 0.14955(11) 0.55719(18) 0.04893(10) 0.0356(5) Uani 1 1 d . A .
C3 C 0.17432(13) 0.5525(2) -0.01607(11) 0.0464(6) Uani 1 1 d . . .
H3A H 0.1527 0.6048 -0.0537 0.056 Uiso 1 1 calc R A .
C4 C 0.23173(14) 0.4684(3) -0.02370(13) 0.0608(7) Uani 1 1 d . A .
H4A H 0.2498 0.4629 -0.0675 0.073 Uiso 1 1 calc R . .
C5 C 0.26322(15) 0.3925(3) 0.03072(13) 0.0701(9) Uani 1 1 d . . .
H5A H 0.3035 0.3371 0.0241 0.084 Uiso 1 1 calc R A .
C6 C 0.23719(13) 0.3953(2) 0.09508(12) 0.0551(7) Uani 1 1 d . A .
H6A H 0.2583 0.3421 0.1324 0.066 Uiso 1 1 calc R . .
C7A C 0.15261(13) 0.4114(2) 0.21962(6) 0.031(2) Uiso 0.427(4) 1 d PG A 1
C8A C 0.22374(12) 0.4135(4) 0.26860(8) 0.0289(12) Uiso 0.427(4) 1 d PG A 1
H8A H 0.2633 0.4716 0.2646 0.035 Uiso 0.427(4) 1 calc PR A 1
C9A C 0.23692(19) 0.3306(4) 0.32338(8) 0.0243(11) Uiso 0.427(4) 1 d PG A 1
H9A H 0.2855 0.3320 0.3569 0.029 Uiso 0.427(4) 1 calc PR A 1
C10A C 0.1790(3) 0.2456(3) 0.32919(9) 0.0270(11) Uiso 0.427(4) 1 d PG A 1
H10A H 0.1880 0.1889 0.3666 0.032 Uiso 0.427(4) 1 calc PR A 1
C11A C 0.1078(3) 0.24350(17) 0.28022(10) 0.0285(11) Uiso 0.427(4) 1 d PG A 1
H11A H 0.0682 0.1854 0.2842 0.034 Uiso 0.427(4) 1 calc PR A 1
C12A C 0.09466(19) 0.32639(16) 0.22543(8) 0.0317(17) Uiso 0.427(4) 1 d PG A 1
H12A H 0.0460 0.3250 0.1920 0.038 Uiso 0.427(4) 1 calc PR A 1
C7B C 0.16255(12) 0.4347(2) 0.21938(7) 0.0238(16) Uiso 0.415(6) 1 d PG A 2
C8B C 0.23087(10) 0.4574(4) 0.26948(9) 0.0289(12) Uiso 0.415(6) 1 d PG A 2
H8B H 0.2629 0.5253 0.2646 0.035 Uiso 0.415(6) 1 calc PR A 2
C9B C 0.25239(14) 0.3807(5) 0.32672(8) 0.0321(13) Uiso 0.415(6) 1 d PG A 2
H9B H 0.2991 0.3962 0.3610 0.039 Uiso 0.415(6) 1 calc PR A 2
C10B C 0.2056(2) 0.2814(4) 0.33387(8) 0.0284(13) Uiso 0.415(6) 1 d PG A 2
H10B H 0.2203 0.2290 0.3730 0.034 Uiso 0.415(6) 1 calc PR A 2
C11B C 0.1373(3) 0.2587(2) 0.28376(9) 0.0330(12) Uiso 0.415(6) 1 d PG A 2
H11B H 0.1053 0.1908 0.2886 0.040 Uiso 0.415(6) 1 calc PR A 2
C12B C 0.11576(19) 0.33534(17) 0.22653(7) 0.0275(13) Uiso 0.415(6) 1 d PG A 2
H12B H 0.0691 0.3198 0.1923 0.033 Uiso 0.415(6) 1 calc PR A 2
C7C C 0.14396(14) 0.3964(2) 0.21799(6) 0.015(4) Uiso 0.158(6) 1 d PG A 3
C8C C 0.21406(14) 0.3839(4) 0.26752(7) 0.032(4) Uiso 0.158(6) 1 d PG A 3
H8C H 0.2579 0.4358 0.2662 0.039 Uiso 0.158(6) 1 calc PR A 3
C9C C 0.2200(2) 0.2955(4) 0.31902(8) 0.028(3) Uiso 0.158(6) 1 d PG A 3
H9C H 0.2680 0.2869 0.3529 0.034 Uiso 0.158(6) 1 calc PR A 3
C10C C 0.1559(3) 0.2196(3) 0.32099(10) 0.025(3) Uiso 0.158(6) 1 d PG A 3
H10C H 0.1600 0.1591 0.3562 0.029 Uiso 0.158(6) 1 calc PR A 3
C11C C 0.0858(3) 0.23206(16) 0.27147(11) 0.039(4) Uiso 0.158(6) 1 d PG A 3
H11C H 0.0420 0.1802 0.2728 0.047 Uiso 0.158(6) 1 calc PR A 3
C12C C 0.0798(2) 0.32047(16) 0.21997(9) 0.027(4) Uiso 0.158(6) 1 d PG A 3
H12C H 0.0319 0.3290 0.1861 0.032 Uiso 0.158(6) 1 calc PR A 3
C13 C 0.05347(12) 0.72012(17) 0.02255(10) 0.0348(5) Uani 1 1 d . A .
C14 C -0.02538(13) 0.7065(2) -0.00949(10) 0.0410(5) Uani 1 1 d . . .
H14A H -0.0553 0.6401 0.0019 0.049 Uiso 1 1 calc R A .
C15 C -0.06079(17) 0.7904(2) -0.05849(12) 0.0569(7) Uani 1 1 d . A .
H15A H -0.1156 0.7826 -0.0796 0.068 Uiso 1 1 calc R . .
C16 C -0.0170(2) 0.8850(2) -0.07672(12) 0.0735(9) Uani 1 1 d . . .
H16A H -0.0412 0.9414 -0.1110 0.088 Uiso 1 1 calc R A .
C17 C 0.0613(2) 0.8975(2) -0.04541(12) 0.0732(9) Uani 1 1 d . A .
H17A H 0.0912 0.9633 -0.0578 0.088 Uiso 1 1 calc R . .
C18 C 0.09774(16) 0.8153(2) 0.00421(11) 0.0515(6) Uani 1 1 d . . .
H18A H 0.1524 0.8240 0.0254 0.062 Uiso 1 1 calc R A .
C19 C 0.03989(10) 0.66360(16) 0.19551(9) 0.0273(4) Uani 1 1 d . . .
B1 B 0.08617(12) 0.5966(2) 0.14243(11) 0.0291(5) Uani 1 1 d . A .
B2 B 0.04569(12) 0.6110(2) 0.28140(11) 0.0277(5) Uani 1 1 d . . .
H2 H 0.0700(10) 0.5270(17) 0.2995(9) 0.027(5) Uiso 1 1 d . . .
B3 B 0.04846(13) 0.7388(2) 0.33488(12) 0.0317(5) Uani 1 1 d . . .
H3 H 0.0782(10) 0.7313(16) 0.3905(10) 0.033(5) Uiso 1 1 d . . .
B4 B 0.04655(14) 0.8675(2) 0.28062(13) 0.0366(6) Uani 1 1 d . . .
H4 H 0.0786(11) 0.9506(18) 0.3003(10) 0.039(5) Uiso 1 1 d . . .
B5 B 0.04204(13) 0.8179(2) 0.19239(12) 0.0330(5) Uani 1 1 d . . .
H5 H 0.0720(11) 0.8599(17) 0.1528(10) 0.037(5) Uiso 1 1 d . . .
B6 B 0.10061(13) 0.7379(2) 0.26361(11) 0.0303(5) Uani 1 1 d . A .
H6 H 0.1665(11) 0.7302(16) 0.2690(9) 0.030(5) Uiso 1 1 d . . .

loop_
_atom_site_aniso_label
_atom_site_aniso_U_11
_atom_site_aniso_U_22
_atom_site_aniso_U_33
_atom_site_aniso_U_23
_atom_site_aniso_U_13
_atom_site_aniso_U_12
N1 0.0333(9) 0.0403(10) 0.0255(9) -0.0037(8) 0.0091(7) 0.0020(8)
N2 0.0384(9) 0.0303(9) 0.0266(9) -0.0043(7) 0.0134(7) -0.0070(7)
C1 0.0353(11) 0.0511(13) 0.0289(11) -0.0097(10) 0.0123(9) -0.0021(10)
C2 0.0364(11) 0.0437(12) 0.0302(11) -0.0102(10) 0.0152(9) -0.0104(9)
C3 0.0522(13) 0.0564(14) 0.0352(13) -0.0070(11) 0.0199(10) -0.0096(11)
C4 0.0600(15) 0.090(2) 0.0397(14) -0.0129(14) 0.0294(12) 0.0033(14)
C5 0.0614(16) 0.109(2) 0.0448(15) -0.0149(16) 0.0237(12) 0.0288(16)
C6 0.0481(13) 0.0815(18) 0.0368(13) -0.0102(12) 0.0110(10) 0.0218(13)
C13 0.0559(13) 0.0299(11) 0.0203(10) -0.0018(9) 0.0118(9) -0.0074(9)
C14 0.0577(14) 0.0425(12) 0.0239(11) -0.0041(9) 0.0101(10) -0.0032(10)
C15 0.0841(18) 0.0575(16) 0.0265(12) -0.0044(12) 0.0032(11) 0.0202(14)
C16 0.157(3) 0.0344(14) 0.0238(13) -0.0005(11) 0.0036(16) 0.0117(16)
C17 0.160(3) 0.0343(14) 0.0238(13) -0.0031(11) 0.0140(16) -0.0319(16)
C18 0.0895(18) 0.0399(13) 0.0258(11) -0.0050(10) 0.0124(11) -0.0260(12)
C19 0.0299(10) 0.0290(10) 0.0237(10) 0.0013(8) 0.0070(8) -0.0035(8)
B1 0.0283(11) 0.0329(12) 0.0270(12) -0.0023(10) 0.0073(9) -0.0087(9)
B2 0.0311(11) 0.0316(12) 0.0223(11) 0.0007(10) 0.0099(9) 0.0016(9)
B3 0.0323(11) 0.0370(13) 0.0268(12) -0.0047(10) 0.0081(9) -0.0020(10)
B4 0.0442(13) 0.0312(13) 0.0363(13) -0.0043(11) 0.0127(11) -0.0044(10)
B5 0.0381(12) 0.0291(12) 0.0337(13) 0.0025(10) 0.0113(10) -0.0024(10)
B6 0.0333(12) 0.0336(12) 0.0246(12) -0.0037(10) 0.0068(9) -0.0021(10)

loop_
_atom_type_symbol
_atom_type_description
_atom_type_scat_dispersion_real
_atom_type_scat_dispersion_imag
_atom_type_scat_source
C C 0.0033 0.0016 'International Tables Vol C Tables 4.2.6.8 and 6.1.1.4'
H H 0.0000 0.0000 'International Tables Vol C Tables 4.2.6.8 and 6.1.1.4'
B B 0.0013 0.0007 'International Tables Vol C Tables 4.2.6.8 and 6.1.1.4'
N N 0.0061 0.0033 'International Tables Vol C Tables 4.2.6.8 and 6.1.1.4'

loop_
_geom_angle_atom_site_label_1
_geom_angle_atom_site_label_2
_geom_angle_atom_site_label_3
_geom_angle
_geom_angle_site_symmetry_1
_geom_angle_site_symmetry_3
C7B N1 C1 118.64(16) . .
C7B N1 B1 132.79(15) . .
C1 N1 B1 108.36(16) . .
C7B N1 C7A 11.1 . .
C1 N1 C7A 118.38(15) . .
B1 N1 C7A 132.62(14) . .
C7B N1 C7C 18.5 . .
C1 N1 C7C 117.91(15) . .
B1 N1 C7C 131.08(14) . .
C7A N1 C7C 7.4 . .
C2 N2 C13 117.87(15) . .
C2 N2 B1 107.70(16) . .
C13 N2 B1 134.43(16) . .
C6 C1 C2 121.27(18) . .
C6 C1 N1 130.1(2) . .
C2 C1 N1 108.66(17) . .
C1 C2 C3 121.10(19) . .
C1 C2 N2 109.14(16) . .
C3 C2 N2 129.7(2) . .
C4 C3 C2 117.2(2) . .
C4 C3 H3A 121.4 . .
C2 C3 H3A 121.4 . .
C5 C4 C3 121.6(2) . .
C5 C4 H4A 119.2 . .
C3 C4 H4A 119.2 . .
C4 C5 C6 121.2(2) . .
C4 C5 H5A 119.4 . .
C6 C5 H5A 119.4 . .
C1 C6 C5 117.6(2) . .
C1 C6 H6A 121.2 . .
C5 C6 H6A 121.2 . .
C8A C7A C12A 120.0 . .
C8A C7A N1 119.27(12) . .
C12A C7A N1 120.70(12) . .
C7A C8A C9A 120.0 . .
C7A C8A H8A 120.0 . .
C9A C8A H8A 120.0 . .
C10A C9A C8A 120.0 . .
C10A C9A H9A 120.0 . .
C8A C9A H9A 120.0 . .
C11A C10A C9A 120.0 . .
C11A C10A H10A 120.0 . .
C9A C10A H10A 120.0 . .
C12A C11A C10A 120.0 . .
C12A C11A H11A 120.0 . .
C10A C11A H11A 120.0 . .
C11A C12A C7A 120.0 . .
C11A C12A H12A 120.0 . .
C7A C12A H12A 120.0 . .
N1 C7B C8B 124.02(14) . .
N1 C7B C12B 115.82(14) . .
C8B C7B C12B 120.0 . .
C7B C8B C9B 120.0 . .
C7B C8B H8B 120.0 . .
C9B C8B H8B 120.0 . .
C8B C9B C10B 120.0 . .
C8B C9B H9B 120.0 . .
C10B C9B H9B 120.0 . .
C11B C10B C9B 120.0 . .
C11B C10B H10B 120.0 . .
C9B C10B H10B 120.0 . .
C10B C11B C12B 120.0 . .
C10B C11B H11B 120.0 . .
C12B C11B H11B 120.0 . .
C11B C12B C7B 120.0 . .
C11B C12B H12B 120.0 . .
C7B C12B H12B 120.0 . .
C8C C7C C12C 120.0 . .
C8C C7C N1 117.92(11) . .
C12C C7C N1 122.10(11) . .
C7C C8C C9C 120.0 . .
C7C C8C H8C 120.0 . .
C9C C8C H8C 120.0 . .
C10C C9C C8C 120.0 . .
C10C C9C H9C 120.0 . .
C8C C9C H9C 120.0 . .
C11C C10C C9C 120.0 . .
C11C C10C H10C 120.0 . .
C9C C10C H10C 120.0 . .
C10C C11C C12C 120.0 . .
C10C C11C H11C 120.0 . .
C12C C11C H11C 120.0 . .
C11C C12C C7C 120.0 . .
C11C C12C H12C 120.0 . .
C7C C12C H12C 120.0 . .
C14 C13 C18 120.1(2) . .
C14 C13 N2 120.41(17) . .
C18 C13 N2 119.35(19) . .
C13 C14 C15 119.6(2) . .
C13 C14 H14A 120.2 . .
C15 C14 H14A 120.2 . .
C16 C15 C14 120.4(3) . .
C16 C15 H15A 119.8 . .
C14 C15 H15A 119.8 . .
C17 C16 C15 119.9(2) . .
C17 C16 H16A 120.1 . .
C15 C16 H16A 120.1 . .
C16 C17 C18 120.7(2) . .
C16 C17 H17A 119.6 . .
C18 C17 H17A 119.6 . .
C17 C18 C13 119.3(2) . .
C17 C18 H18A 120.3 . .
C13 C18 H18A 120.3 . .
B1 C19 B2 123.62(15) . 2
B1 C19 B6 114.58(14) . .
B2 C19 B6 113.01(14) 2 .
B1 C19 B3 121.16(15) . 2
B2 C19 B3 61.56(12) 2 2
B6 C19 B3 112.56(15) . 2
B1 C19 B5 115.69(15) . .
B2 C19 B5 112.25(14) 2 .
B6 C19 B5 62.00(12) . .
B3 C19 B5 61.60(12) 2 .
B1 C19 B2 120.13(15) . .
B2 C19 B2 62.44(14) 2 .
B6 C19 B2 61.44(12) . .
B3 C19 B2 112.28(14) 2 .
B5 C19 B2 111.93(14) . .
N1 B1 N2 106.10(16) . .
N1 B1 C19 125.66(17) . .
N2 B1 C19 127.64(18) . .
C19 B2 C19 103.21(15) 2 .
C19 B2 B3 59.91(12) 2 .
C19 B2 B3 105.67(15) . .
C19 B2 B6 106.31(15) 2 .
C19 B2 B6 58.93(11) . .
B3 B2 B6 60.04(12) . .
C19 B2 B2 59.68(12) 2 2
C19 B2 B2 57.87(12) . 2
B3 B2 B2 108.74(12) . 2
B6 B2 B2 107.20(13) . 2
C19 B2 H2 121.5(9) 2 .
C19 B2 H2 124.2(10) . .
B3 B2 H2 124.3(10) . .
B6 B2 H2 126.0(9) . .
B2 B2 H2 117.4(9) 2 .
C19 B3 B2 58.54(11) 2 .
C19 B3 B6 105.46(15) 2 .
B2 B3 B6 60.31(12) . .
C19 B3 B5 59.21(12) 2 2
B2 B3 B5 107.83(15) . 2
B6 B3 B5 107.96(16) . 2
C19 B3 B4 106.05(15) 2 .
B2 B3 B4 108.78(16) . .
B6 B3 B4 60.40(13) . .
B5 B3 B4 59.98(13) 2 .
C19 B3 H3 120.5(10) 2 .
B2 B3 H3 117.7(10) . .
B6 B3 H3 123.1(9) . .
B5 B3 H3 123.1(10) 2 .
B4 B3 H3 126.1(10) . .
B5 B4 B5 107.02(17) . 2
B5 B4 B3 107.47(16) . .
B5 B4 B3 59.89(13) 2 .
B5 B4 B6 60.11(13) . .
B5 B4 B6 107.17(16) 2 .
B3 B4 B6 59.49(12) . .
B5 B4 B4 59.66(14) . 2
B5 B4 B4 59.62(14) 2 2
B3 B4 B4 107.69(13) . 2
B6 B4 B4 107.73(14) . 2
B5 B4 H4 121.3(10) . .
B5 B4 H4 123.7(10) 2 .
B3 B4 H4 121.8(10) . .
B6 B4 H4 120.5(10) . .
B4 B4 H4 122.9(10) 2 .
C19 B5 B3 59.19(12) . 2
C19 B5 B4 106.11(15) . .
B3 B5 B4 108.75(16) 2 .
C19 B5 B4 106.16(15) . 2
B3 B5 B4 60.13(13) 2 2
B4 B5 B4 60.72(16) . 2
C19 B5 B6 58.87(11) . .
B3 B5 B6 108.04(15) 2 .
B4 B5 B6 60.19(13) . .
B4 B5 B6 108.63(16) 2 .
C19 B5 H5 117.9(10) . .
B3 B5 H5 120.0(10) 2 .
B4 B5 H5 125.8(10) . .
B4 B5 H5 126.7(10) 2 .
B6 B5 H5 118.9(10) . .
C19 B6 B3 105.92(14) . .
C19 B6 B2 59.63(11) . .
B3 B6 B2 59.65(12) . .
C19 B6 B5 59.13(12) . .
B3 B6 B5 107.63(15) . .
B2 B6 B5 108.15(15) . .
C19 B6 B4 105.93(15) . .
B3 B6 B4 60.10(13) . .
B2 B6 B4 108.02(15) . .
B5 B6 B4 59.70(13) . .
C19 B6 H6 119.1(9) . .
B3 B6 H6 124.9(9) . .
B2 B6 H6 118.7(9) . .
B5 B6 H6 121.6(9) . .
B4 B6 H6 126.5(9) . .

loop_
_geom_bond_atom_site_label_1
_geom_bond_atom_site_label_2
_geom_bond_distance
_geom_bond_site_symmetry_2
N1 C7B 1.337(2) .
N1 C1 1.406(2) .
N1 B1 1.435(3) .
N1 C7A 1.487(2) .
N1 C7C 1.588(2) .
N2 C2 1.410(2) .
N2 C13 1.439(2) .
N2 B1 1.441(3) .
C1 C6 1.380(3) .
C1 C2 1.386(3) .
C2 C3 1.391(3) .
C3 C4 1.384(3) .
C3 H3A 0.9500 .
C4 C5 1.377(4) .
C4 H4A 0.9500 .
C5 C6 1.388(3) .
C5 H5A 0.9500 .
C6 H6A 0.9500 .
C7A C8A 1.3900 .
C7A C12A 1.3900 .
C8A C9A 1.3900 .
C8A H8A 0.9500 .
C9A C10A 1.3900 .
C9A H9A 0.9500 .
C10A C11A 1.3900 .
C10A H10A 0.9500 .
C11A C12A 1.3900 .
C11A H11A 0.9500 .
C12A H12A 0.9500 .
C7B C8B 1.3896 .
C7B C12B 1.3899 .
C8B C9B 1.3897 .
C8B H8B 0.9500 .
C9B C10B 1.3898 .
C9B H9B 0.9500 .
C10B C11B 1.3896 .
C10B H10B 0.9500 .
C11B C12B 1.3897 .
C11B H11B 0.9500 .
C12B H12B 0.9500 .
C7C C8C 1.3895 .
C7C C12C 1.3899 .
C8C C9C 1.3898 .
C8C H8C 0.9500 .
C9C C10C 1.3897 .
C9C H9C 0.9500 .
C10C C11C 1.3895 .
C10C H10C 0.9500 .
C11C C12C 1.3898 .
C11C H11C 0.9500 .
C12C H12C 0.9500 .
C13 C14 1.378(3) .
C13 C18 1.388(3) .
C14 C15 1.387(3) .
C14 H14A 0.9500 .
C15 C16 1.377(4) .
C15 H15A 0.9500 .
C16 C17 1.365(4) .
C16 H16A 0.9500 .
C17 C18 1.386(4) .
C17 H17A 0.9500 .
C18 H18A 0.9500 .
C19 B1 1.587(3) .
C19 B2 1.704(3) 2
C19 B6 1.725(3) .
C19 B3 1.729(3) 2
C19 B5 1.729(3) .
C19 B2 1.737(3) .
B2 C19 1.704(3) 2
B2 B3 1.757(3) .
B2 B6 1.769(3) .
B2 B2 1.784(4) 2
B2 H2 1.061(18) .
B3 C19 1.729(3) 2
B3 B6 1.764(3) .
B3 B5 1.771(3) 2
B3 B4 1.775(3) .
B3 H3 1.098(18) .
B4 B5 1.771(3) .
B4 B5 1.772(3) 2
B4 B6 1.780(3) .
B4 B4 1.791(5) 2
B4 H4 1.11(2) .
B5 B3 1.771(3) 2
B5 B4 1.772(3) 2
B5 B6 1.779(3) .
B5 H5 1.096(19) .
B6 H6 1.111(18) .
